data_2005037
loop_
_publ_author_name
'Bruni, B.'
'Ferraroni, M.'
'Orioli, P.'
'Speroni, G.'

_publ_section_title
;
 A Biologically Active Gold Complex:
 Trichloro[(2-pyridyl)methanol-<i>N</i>]gold(III)
;
_journal_issue 6
_journal_name_full 'Acta Crystallographica Section C'
_journal_page_first 1423
_journal_page_last 1424
_journal_paper_doi 10.1107/S0108270195008067
_journal_volume 52
_journal_year 1996
_chemical_formula_sum 'C6 H7 Au Cl3 N O'
_chemical_formula_weight 412.43
_space_group_IT_number 14
_symmetry_cell_setting monoclinic
_symmetry_space_group_name_Hall '-P 2yn'
_symmetry_space_group_name_H-M 'P 1 21/n 1'
_atom_type_scat_source 'SHELXTL-Plus (Sheldrick, 1990)'
_cell_angle_alpha 90
_cell_angle_beta 96.58(2)
_cell_angle_gamma 90
_cell_formula_units_Z 4
_cell_length_a 7.826(2)
_cell_length_b 14.606(4)
_cell_length_c 8.830(3)
_cell_measurement_reflns_used 25
_cell_measurement_temperature 298
_cell_measurement_theta_max 23
_cell_measurement_theta_min 17
_cell_volume 1002.7(5)
_computing_cell_refinement 'Nonius CAD-4 software'
_computing_data_collection 'Nonius CAD-4 software'
_computing_data_reduction 'Nonius CAD-4 software'
_computing_molecular_graphics 'ORTEPII (Johnson, 1976)'
_computing_publication_material
;
WINWORD
;
_computing_structure_refinement 'SHELXL93 (Sheldrick, 1993)'
_computing_structure_solution 'SHELXS86 (Sheldrick, 1990)'
_diffrn_measurement_device 'Nonius CAD-4'
_diffrn_measurement_method '\w/2\q scans'
_diffrn_radiation_type MoK\a
_diffrn_radiation_wavelength 0.71073
_diffrn_reflns_av_R_equivalents 0.0405
_diffrn_reflns_limit_h_max 9
_diffrn_reflns_limit_h_min -9
_diffrn_reflns_limit_k_max 18
_diffrn_reflns_limit_k_min 0
_diffrn_reflns_limit_l_max 11
_diffrn_reflns_limit_l_min 0
_diffrn_reflns_number 2406
_diffrn_reflns_theta_max 26.9
_diffrn_standards_decay_% none
_diffrn_standards_interval_count 400
_diffrn_standards_number 2
_exptl_absorpt_coefficient_mu 15.4
_exptl_absorpt_correction_T_max 0.99
_exptl_absorpt_correction_T_min 0.59
_exptl_absorpt_correction_type '\y scans'
_exptl_crystal_colour yellow
_exptl_crystal_density_diffrn 2.727
_exptl_crystal_density_method none
_exptl_crystal_description prism
_exptl_crystal_size_max 0.5
_exptl_crystal_size_mid 0.4
_exptl_crystal_size_min 0.4
_refine_diff_density_max 3.1
_refine_diff_density_min -3.3
_refine_ls_extinction_method none
_refine_ls_goodness_of_fit_obs 1.265
_refine_ls_hydrogen_treatment 'see text'
_refine_ls_number_parameters 113
_refine_ls_number_reflns 2180
_refine_ls_R_factor_obs 0.0515
_refine_ls_shift/esd_max 0.074
_refine_ls_structure_factor_coef Fsqd
_refine_ls_weighting_scheme
;w = 1/[\s^2^(F~o~^2^) + (0.0738P)^2^ + 1.51P]
where P = [max(F~o~^2^,0) + 2F~c~^2^]/3
;
_refine_ls_wR_factor_obs 0.1410
_reflns_number_observed 1796
_reflns_number_total 2180
_reflns_observed_criterion F>4\s(F)
_cod_data_source_file na1179.cif
_cod_data_source_block na1179a
_cod_original_sg_symbol_H-M 'P 21/n'
_cod_database_code 2005037

loop_
_symmetry_equiv_pos_as_xyz
x,y,z
1/2+x,1/2-y,1/2+z
-x,-y,-z
1/2-x,1/2+y,1/2-z

loop_
_atom_site_label
_atom_site_fract_x
_atom_site_fract_y
_atom_site_fract_z
_atom_site_U_iso_or_equiv
Au .1801(1) .1156(1) .0890(1) .024(1)
Cl(1) .4666(5) .1222(3) .0708(5) .047(1)
Cl(2) .1250(5) .1925(2) -.1339(4) .041(1)
Cl(3) -.1068(4) .1033(3) .1086(4) .045(1)
N .2268(11) .0457(7) .2869(11) .025(2)
C(1) .2083(18) .0839(8) .4264(13) .030(3)
C(2) .2413(19) .0301(10) .5509(16) .041(3)
C(3) .2945(21) -.0581(10) .5444(16) .045(4)
C(4) .3135(19) -.0957(9) .4006(15) .039(3)
C(5) .2810(19) -.0430(9) .2788(17) .041(3)
C(6) .1581(25) .1813(9) .4385(17) .052(4)
O .2155(15) .2386(7) .3313(11) .044(2)
H(2) .2269(19) .0548(10) .6457(16) .070(22)
H(3) .3178(21) -.0928(10) .6327(16) .070(22)
H(4) .3481(19) -.1562(9) .3914(15) .070(22)
H(5) .2956(19) -.0673(9) .1837(17) .070(22)
H(6) .0336(25) .1848(9) .4300(17) .070(22)
H(7) .2020(25) .2035(9) .5391(17) .070(22)
H(8) .3088(239) .2581(149) .3707(217) .070(22)

loop_
_geom_angle_atom_site_label_1
_geom_angle_atom_site_label_2
_geom_angle_atom_site_label_3
_geom_angle
_geom_angle_publ_flag
N Au Cl(2) 179.2(3) yes
N Au Cl(1) 90.0(3) yes
Cl(2) Au Cl(1) 90.52(14) yes
N Au Cl(3) 88.7(3) yes
Cl(2) Au Cl(3) 90.80(14) yes
Cl(1) Au Cl(3) 177.87(14) yes
C(1) N C(5) 119.8(11) yes
C(1) N Au 122.9(8) yes
C(5) N Au 117.4(9) yes
N C(1) C(2) 117.6(11) yes
N C(1) C(6) 120.6(11) yes
C(2) C(1) C(6) 121.8(12) yes
C(3) C(2) C(1) 123.2(14) yes
C(2) C(3) C(4) 118.3(12) yes
C(3) C(4) C(5) 118.5(13) yes
N C(5) C(4) 122.7(14) yes
O C(6) C(1) 115.0(13) yes

loop_
_geom_bond_atom_site_label_1
_geom_bond_atom_site_label_2
_geom_bond_distance
_geom_bond_publ_flag
Au N 2.021(9) yes
Au Cl(2) 2.265(3) yes
Au Cl(1) 2.268(4) yes
Au Cl(3) 2.278(4) yes
N C(1) 1.374(14) yes
N C(5) 1.37(2) yes
C(1) C(2) 1.35(2) yes
C(1) C(6) 1.48(2) yes
C(2) C(3) 1.36(2) yes
C(3) C(4) 1.41(2) yes
C(4) C(5) 1.32(2) yes
C(6) O 1.38(2) yes
